data_7160660
loop_
_publ_author_name
'Lepeintre, Martin'
'Vi&#x161;njevac, Aleksandar'
'Jabin, Ivan'
'Colasson, Benoit'

_publ_section_title
;
 Interplay between molecular recognition and acid-base reactivity in
 tailored metal-based calix[6]arene receptors.
;
_journal_issue 35
_journal_name_full 'Organic &amp; biomolecular chemistry'
_journal_page_first 8012
_journal_page_last 8022
_journal_paper_doi 10.1039/d5ob01099c
_journal_volume 23
_journal_year 2025
_chemical_formula_moiety 'C59 H57 N7 O6 Zn, 2(C2 H3 N), 2(Cl O4)'
_chemical_formula_sum 'C63 H63 Cl2 N9 O14 Zn'
_chemical_formula_weight 1306.555
_space_group_crystal_system triclinic
_space_group_IT_number 2
_space_group_name_Hall '-P 1'
_space_group_name_H-M_alt 'P -1'
_symmetry_Int_Tables_number 2
_audit_creation_date 2024-04-22
_audit_creation_method
;
Olex2 1.5
(compiled 2024.02.16 svn.r378c4104 for OlexSys, GUI svn.r6928)
;
_audit_update_record
;
2025-04-10 deposited with the CCDC.	2025-07-29 downloaded from the CCDC.
;
_cell_angle_alpha 85.7263(6)
_cell_angle_beta 81.2491(7)
_cell_angle_gamma 86.7523(6)
_cell_formula_units_Z 2
_cell_length_a 13.22765(11)
_cell_length_b 14.15549(10)
_cell_length_c 17.82870(14)
_cell_measurement_reflns_used 31988
_cell_measurement_temperature 120
_cell_measurement_theta_max 79.4870
_cell_measurement_theta_min 3.3740
_cell_volume 3286.80(4)
_computing_cell_refinement 'CrysAlisPro 1.171.42.101a (Rigaku OD, 2023)'
_computing_data_collection 'CrysAlisPro 1.171.42.101a (Rigaku OD, 2023)'
_computing_data_reduction 'CrysAlisPro 1.171.42.101a (Rigaku OD, 2023)'
_computing_molecular_graphics 'Olex2 1.5 (Dolomanov et al., 2009)'
_computing_publication_material 'Olex2 1.5 (Dolomanov et al., 2009)'
_computing_structure_refinement 'olex2.refine 1.5 (Bourhis et al., 2015)'
_computing_structure_solution 'SHELXT 2014/5 (Sheldrick, 2014)'
_diffrn_ambient_temperature 120.00
_diffrn_detector 'Hybrid Pixel Array Detector'
_diffrn_detector_area_resol_mean 10.0000
_diffrn_detector_type HyPix
_diffrn_measured_fraction_theta_full 0.9988
_diffrn_measured_fraction_theta_max 0.9798
_diffrn_measurement_details
;
List of Runs (angles in degrees, time in seconds):

  # Type    Start    End  Width  t~exp~   \w     \q     \k     \f   Frames
#--------------------------------------------------------------------------
  1  \w     -4.00  22.00   0.50    0.24    --  -48.38  96.00  11.00   52
  2  \w    -73.00 -16.00   0.50    0.24    --  -48.38  96.00  11.00  114
  3  \w     -7.00  62.00   0.50    0.24    --   48.38 -96.00 -97.00  138
  4  \w    -66.00 -40.00   0.50    0.95    --  -90.00  96.00  11.00   52
  5  \w    108.00 143.00   0.50    0.95    --  111.50  96.00  11.00   70
  6  \w     41.00 103.00   0.50    0.95    --  111.50 -96.00 -97.00  124
  7  \w   -119.00 -39.00   0.50    0.24    --  -48.38 -77.00 -90.00  160
  8  \w    -29.00  24.00   0.50    0.24    --  -48.38  38.00 150.00  106
  9  \w   -120.00 -37.00   0.50    0.24    --  -48.38 -38.00  30.00  166
 10  \w     -4.00  22.00   0.50    0.24    --   48.38 -19.00   0.00   52
 11  \w     37.00  80.00   0.50    0.24    --   48.38 -99.00-150.00   86
 12  \w    -24.00  11.00   0.50    0.24    --   48.38 -19.00 -90.00   70
 13  \w    -22.00  43.00   0.50    0.24    --   48.38 -38.00 -60.00  130
 14  \w    -51.00 -26.00   0.50    0.95    --  -90.00  45.00 -30.00   50
 15  \w   -161.00-107.00   0.50    0.95    --  -90.00 -95.00   0.00  108
 16  \w    -46.00 -18.00   0.50    0.95    --  -90.00  45.00  30.00   56
 17  \w   -146.00-121.00   0.50    0.95    --  -90.00 -96.00 -97.00   50
 18  \w     49.00 110.00   0.50    0.95    --  111.50-125.00-120.00  122
 19  \w     40.00  65.00   0.50    0.95    --  111.50 -61.00 120.00   50
 20  \w     45.00  87.00   0.50    0.95    --  111.50 -95.00 120.00   84
 21  \w     54.00 105.00   0.50    0.95    --  111.50 -77.00 -90.00  102
 22  \w     41.00  84.00   0.50    0.95    --  111.50 -77.00 150.00   86
 23  \w     44.00 107.00   0.50    0.95    --  111.50-105.00 111.95  126
 24  \w     41.00  71.00   0.50    0.95    --  111.50 -61.00 150.00   60
 25  \w     40.00  84.00   0.50    0.95    --  111.50 -95.00 -30.00   88
 26  \w     51.00  96.00   0.50    0.95    --  111.50 -95.00   0.00   90
 27  \w     85.00 111.00   0.50    0.95    --  111.50-125.00 -90.00   52
 28  \w     40.00  69.00   0.50    0.95    --  111.50 -95.00  60.00   58
 29  \w     75.00 111.00   0.50    0.95    --  111.50-125.00-180.00   72
 30  \w     44.00  69.00   0.50    0.95    --  111.50 -61.00 -90.00   50
 31  \w    107.00 178.00   0.50    0.95    --  111.50  45.00-180.00  142
 32  \w     40.00 101.00   0.50    0.95    --  111.50 -95.00  30.00  122
 33  \w    105.00 178.00   0.50    0.95    --  111.50  45.00-120.00  146
 34  \w     80.00 105.00   0.50    0.95    --  111.50 -95.00  90.00   50
 35  \w     46.00  71.00   0.50    0.95    --  111.50-143.00  55.58   50
 36  \w     91.00 125.00   0.50    0.95    --  111.50-143.00  55.58   68
 37  \w     42.00  68.00   0.50    0.95    --  111.50-125.00 -90.00   52
 38  \w    129.00 169.00   0.50    0.95    --  111.50   0.00-180.00   80
 39  \w    102.00 177.00   0.50    0.95    --  111.50  15.00 -60.00  150
 40  \w    104.00 157.00   0.50    0.95    --  111.50  30.00 150.00  106
 41  \w    103.00 177.00   0.50    0.95    --  111.50 125.00-180.00  148
 42  \w     44.00 116.00   0.50    0.95    --  111.50   0.00-180.00  144
 43  \w     62.00 118.00   0.50    0.95    --  111.50-133.00 -12.99  112
 44  \w     41.00  73.00   0.50    0.95    --  111.50 -95.00  90.00   64
 45  \w     83.00 109.00   0.50    0.95    --  111.50-125.00-150.00   52
 46  \w    114.00 139.00   0.50    0.95    --  111.50 125.00 -30.00   50
 47  \w    146.00 172.00   0.50    0.95    --  111.50 125.00 -30.00   52
 48  \w    106.00 172.00   0.50    0.95    --  111.50  30.00   0.00  132
 49  \w     42.00 100.00   0.50    0.95    --  111.50 -95.00-120.00  116
 50  \w    125.00 154.00   0.50    0.95    --  111.50  45.00  30.00   58
 51  \w     43.00  69.00   0.50    0.95    --  111.50 -61.00-120.00   52
 52  \w     46.00  71.00   0.50    0.95    --  111.50 -61.00 -60.00   50
 53  \w    141.00 168.00   0.50    0.95    --  111.50  15.00 -30.00   54
 54  \w    101.00 136.00   0.50    0.95    --  111.50  15.00 -30.00   70
 55  \w     86.00 111.00   0.50    0.95    --  111.50-125.00  90.00   50
 56  \w     46.00  71.00   0.50    0.95    --  111.50 -61.00   0.00   50
 57  \w    102.00 127.00   0.50    0.95    --  111.50-147.00  18.58   50
 58  \w     54.00 100.00   0.50    0.95    --  111.50 -95.00 150.00   92
 59  \w     44.00  70.00   0.50    0.95    --  111.50-125.00  60.00   52
 60  \w     86.00 111.00   0.50    0.95    --  111.50-125.00 120.00   50
 61  \w     42.00  67.00   0.50    0.95    --  111.50-125.00 150.00   50
 62  \w     40.00  66.00   0.50    0.95    --  111.50 -61.00-180.00   52
;
_diffrn_measurement_device 'four-circle diffractometer'
_diffrn_measurement_device_type 'XtaLAB Synergy, Dualflex, HyPix'
_diffrn_measurement_method '\w scans'
_diffrn_orient_matrix_type 'CrysAlisPro convention (1999,Acta A55,543-557)'
_diffrn_orient_matrix_UB_11 0.0621434000
_diffrn_orient_matrix_UB_12 -0.0624124000
_diffrn_orient_matrix_UB_13 -0.0594920000
_diffrn_orient_matrix_UB_21 0.0743595000
_diffrn_orient_matrix_UB_22 -0.0316836000
_diffrn_orient_matrix_UB_23 0.0566459000
_diffrn_orient_matrix_UB_31 -0.0672596000
_diffrn_orient_matrix_UB_32 -0.0838838000
_diffrn_orient_matrix_UB_33 0.0304900000
_diffrn_radiation_monochromator mirror
_diffrn_radiation_probe x-ray
_diffrn_radiation_type 'Cu K\a'
_diffrn_radiation_wavelength 1.54184
_diffrn_reflns_av_R_equivalents 0.0378
_diffrn_reflns_av_unetI/netI 0.0342
_diffrn_reflns_Laue_measured_fraction_full 0.9988
_diffrn_reflns_Laue_measured_fraction_max 0.9798
_diffrn_reflns_limit_h_max 16
_diffrn_reflns_limit_h_min -16
_diffrn_reflns_limit_k_max 15
_diffrn_reflns_limit_k_min -18
_diffrn_reflns_limit_l_max 22
_diffrn_reflns_limit_l_min -22
_diffrn_reflns_number 57834
_diffrn_reflns_point_group_measured_fraction_full 0.9988
_diffrn_reflns_point_group_measured_fraction_max 0.9798
_diffrn_reflns_theta_full 67.6840
_diffrn_reflns_theta_max 79.85
_diffrn_reflns_theta_min 3.13
_diffrn_source 'micro-focus sealed X-ray tube'
_diffrn_source_type 'PhotonJet (Cu) X-ray Source'
_exptl_absorpt_coefficient_mu 1.843
_exptl_absorpt_correction_T_max 1.00000
_exptl_absorpt_correction_T_min 0.88981
_exptl_absorpt_correction_type multi-scan
_exptl_absorpt_process_details
;
CrysAlisPro 1.171.42.101a (Rigaku Oxford Diffraction, 2023)
Empirical absorption correction using spherical harmonics,
implemented in SCALE3 ABSPACK scaling algorithm.
;
_exptl_crystal_colour 'clear light colourless'
_exptl_crystal_density_diffrn 1.320
_exptl_crystal_description prism
_exptl_crystal_F_000 1362.909
_exptl_crystal_size_max 0.200
_exptl_crystal_size_mid 0.170
_exptl_crystal_size_min 0.150
_refine_diff_density_max 1.7911
_refine_diff_density_min -1.4878
_refine_diff_density_rms 0.0697
_refine_ls_d_res_high 0.7832
_refine_ls_d_res_low 14.1012
_refine_ls_extinction_coef 0.00026(8)
_refine_ls_extinction_expression Fc^*^=kFc[1+0.001xFc^2^\l^3^/sin(2\q)]^-1/4^
_refine_ls_goodness_of_fit_ref 1.0269
_refine_ls_hydrogen_treatment constr
_refine_ls_matrix_type full
_refine_ls_number_constraints 105
_refine_ls_number_parameters 812
_refine_ls_number_reflns 14021
_refine_ls_number_restraints 0
_refine_ls_restrained_S_all 1.0269
_refine_ls_R_factor_all 0.0590
_refine_ls_R_factor_gt 0.0539
_refine_ls_shift/su_max 0.0009
_refine_ls_shift/su_mean 0.0000
_refine_ls_structure_factor_coef Fsqd
_refine_ls_weighting_details 'w=1/[\s^2^(Fo^2^)+(0.0637P)^2^+3.9958P] where P=(Fo^2^+2Fc^2^)/3'
_refine_ls_weighting_scheme calc
_refine_ls_wR_factor_gt 0.1396
_refine_ls_wR_factor_ref 0.1439
_reflns_Friedel_coverage 0.0
_reflns_limit_h_max 16
_reflns_limit_h_min -16
_reflns_limit_k_max 18
_reflns_limit_k_min -17
_reflns_limit_l_max 22
_reflns_limit_l_min 0
_reflns_number_gt 12432
_reflns_number_total 14021
_reflns_threshold_expression I>=2u(I)
_cod_data_source_file d5ob01099c2.cif
_cod_data_source_block exp_234_auto
_cod_depositor_comments 'Adding full bibliography for 7160658--7160660.cif.'
_cod_original_formula_sum 'C63 H63 Cl2 N9 O14 Zn1'
_cod_database_code 7160660
_chemical_oxdiff_formula C54H51N6O6Zn
_cell_oxdiff_angle_alpha 85.7263(6)
_cell_oxdiff_angle_beta 81.2491(7)
_cell_oxdiff_angle_gamma 86.7523(6)
_cell_oxdiff_length_a 13.22765(11)
_cell_oxdiff_length_b 14.15549(10)
_cell_oxdiff_length_c 17.82870(14)
_cell_oxdiff_measurement_reflns_used 31988
_cell_oxdiff_volume 3286.80(4)
_reflns_odcompleteness_completeness 99.58
_reflns_odcompleteness_iscentric 1
_reflns_odcompleteness_theta 74.33
_olex2_refinement_description
;
1. Fixed Uiso
 At 1.2 times of:
  All C(H) groups, {H96a,H96b,H96c} of C96, All C(H,H) groups
 At 1.5 times of:
  All O(H) groups, {H58a,H58b,H58c} of C58, {H46a,H46b,H46c} of C46, {H95a,
  H95b,H95c} of C95, {H77a,H77b,H77c} of C77, {H85a,H85b,H85c} of C85
2. Others
 Fixed U22: O100(19.599494)
 Fixed Uiso: H10a(1) H10b(1)
3.a Secondary CH2 refined with riding coordinates:
 C11(H11a,H11b), C15(H15a,H15b), C19(H19a,H19b), C25(H25a,H25b), C29(H29a,
 H29b), C33(H33a,H33b), C40(H40a,H40b), C52(H52a,H52b), C71(H71a,H71b)
3.b Aromatic/amide H refined with riding coordinates:
 C21(H21), C22(H22), C23(H23), C36(H36), C37(H37), C38(H38), C43(H43),
 C44(H44), C48(H48), C49(H49), C50(H50), C55(H55), C56(H56), C59(H59), C60(H60),
  C61(H61), C63(H63), C64(H64), C65(H65), C67(H67), C68(H68), C69(H69),
 C74(H74), C75(H75)
3.c Idealised Me refined as rotating group:
 C46(H46a,H46b,H46c), C58(H58a,H58b,H58c), C77(H77a,H77b,H77c), C85(H85a,H85b,
 H85c), C95(H95a,H95b,H95c), C96(H96a,H96b,H96c)
3.d Idealised tetrahedral OH refined as rotating group:
 O62(H62), O66(H66), O78(H78)
;
_smtbx_masks_void_probe_radius 1.2
_smtbx_masks_void_truncation_radius 1.2
_olex2_submission_special_instructions 'No special instructions were received'
_oxdiff_exptl_absorpt_empirical_details
;
Empirical correction (ABSPACK) includes:
- Absorption correction using spherical harmonics
- Frame scaling
;
_oxdiff_exptl_absorpt_empirical_full_max 1.744
_oxdiff_exptl_absorpt_empirical_full_min 0.669

loop_
_space_group_symop_id
_space_group_symop_operation_xyz
1 x,y,z
2 -x,-y,-z

loop_
_atom_site_label
_atom_site_type_symbol
_atom_site_fract_x
_atom_site_fract_y
_atom_site_fract_z
_atom_site_U_iso_or_equiv
_atom_site_adp_type
_atom_site_occupancy
_atom_site_refinement_flags_posn
C10 C 0.37866(17) 0.18335(16) 0.78041(13) 0.0304(4) Uani 1.000000 .
C11 C 0.36269(19) 0.28769(16) 0.75801(14) 0.0336(5) Uani 1.000000 .
H11a H 0.40200(19) 0.30125(16) 0.70686(14) 0.0403(6) Uiso 1.000000 R
H11b H 0.28932(19) 0.30071(16) 0.75397(14) 0.0403(6) Uiso 1.000000 R
C12 C 0.39345(17) 0.35572(16) 0.81138(14) 0.0306(5) Uani 1.000000 .
C13 C 0.40830(18) 0.45079(17) 0.78532(14) 0.0323(5) Uani 1.000000 .
C14 C 0.43680(18) 0.51624(16) 0.83206(14) 0.0331(5) Uani 1.000000 .
C15 C 0.44830(19) 0.61907(17) 0.80265(16) 0.0370(5) Uani 1.000000 .
H15a H 0.46513(19) 0.62162(17) 0.74652(16) 0.0444(6) Uiso 1.000000 R
H15b H 0.38163(19) 0.65399(17) 0.81539(16) 0.0444(6) Uiso 1.000000 R
C16 C 0.5290(2) 0.66913(16) 0.83376(15) 0.0353(5) Uani 1.000000 .
C17 C 0.6332(2) 0.64456(16) 0.81557(15) 0.0368(5) Uani 1.000000 .
C18 C 0.7080(2) 0.69101(18) 0.84424(17) 0.0428(6) Uani 1.000000 .
C19 C 0.8195(2) 0.6603(2) 0.8247(2) 0.0503(7) Uani 1.000000 .
H19a H 0.8326(2) 0.6438(2) 0.7710(2) 0.0603(9) Uiso 1.000000 R
H19b H 0.8619(2) 0.7144(2) 0.8293(2) 0.0603(9) Uiso 1.000000 R
C20 C 0.8534(2) 0.57591(18) 0.87461(17) 0.0411(6) Uani 1.000000 .
C21 C 0.7976(2) 0.5500(2) 0.94433(18) 0.0475(6) Uani 1.000000 .
H21 H 0.7364(2) 0.5853(2) 0.96166(18) 0.0570(8) Uiso 1.000000 R
C22 C 0.8295(3) 0.4733(2) 0.98957(18) 0.0515(7) Uani 1.000000 .
H22 H 0.7906(3) 0.4564(2) 1.03753(18) 0.0618(8) Uiso 1.000000 R
C23 C 0.9188(2) 0.4215(2) 0.96401(16) 0.0463(6) Uani 1.000000 .
H23 H 0.9406(2) 0.3690(2) 0.99489(16) 0.0555(7) Uiso 1.000000 R
C24 C 0.9768(2) 0.44517(18) 0.89412(15) 0.0381(5) Uani 1.000000 .
C25 C 1.0762(2) 0.38967(18) 0.86849(15) 0.0379(5) Uani 1.000000 .
H25a H 1.0937(2) 0.39966(18) 0.81257(15) 0.0454(6) Uiso 1.000000 R
H25b H 1.1318(2) 0.41486(18) 0.89157(15) 0.0454(6) Uiso 1.000000 R
C26 C 1.07125(18) 0.28432(18) 0.88971(14) 0.0341(5) Uani 1.000000 .
C27 C 1.01297(17) 0.22508(18) 0.85560(13) 0.0323(5) Uani 1.000000 .
C28 C 1.00984(17) 0.12764(18) 0.87508(14) 0.0326(5) Uani 1.000000 .
C29 C 0.95106(18) 0.06516(19) 0.83392(15) 0.0362(5) Uani 1.000000 .
H29a H 0.95971(18) 0.08776(19) 0.77952(15) 0.0434(6) Uiso 1.000000 R
H29b H 0.98218(18) -0.00001(19) 0.83708(15) 0.0434(6) Uiso 1.000000 R
C30 C 0.83724(17) 0.06071(16) 0.86281(13) 0.0310(5) Uani 1.000000 .
C31 C 0.77295(17) 0.03292(15) 0.81354(13) 0.0291(4) Uani 1.000000 .
C32 C 0.66734(17) 0.02708(15) 0.83639(13) 0.0288(4) Uani 1.000000 .
C33 C 0.59861(17) -0.00502(16) 0.78353(13) 0.0299(4) Uani 1.000000 .
H33a H 0.63218(17) 0.00712(16) 0.73041(13) 0.0358(5) Uiso 1.000000 R
H33b H 0.59178(17) -0.07435(16) 0.79283(13) 0.0358(5) Uiso 1.000000 R
C34 C 0.49260(17) 0.04274(16) 0.79186(13) 0.0284(4) Uani 1.000000 .
C35 C 0.47614(16) 0.13956(15) 0.77248(12) 0.0273(4) Uani 1.000000 .
C36 C 0.40710(18) -0.01003(17) 0.81841(14) 0.0327(5) Uani 1.000000 .
H36 H 0.41613(18) -0.07597(17) 0.83137(14) 0.0392(6) Uiso 1.000000 R
C37 C 0.30928(18) 0.03180(18) 0.82628(15) 0.0366(5) Uani 1.000000 .
H37 H 0.25179(18) -0.00525(18) 0.84436(15) 0.0440(6) Uiso 1.000000 R
C38 C 0.29561(18) 0.12790(18) 0.80767(14) 0.0348(5) Uani 1.000000 .
H38 H 0.22839(18) 0.15649(18) 0.81360(14) 0.0417(6) Uiso 1.000000 R
C40 C 0.61324(17) 0.18016(16) 0.67304(13) 0.0299(4) Uani 1.000000 .
H40a H 0.58859(17) 0.12257(16) 0.65471(13) 0.0359(5) Uiso 1.000000 R
H40b H 0.68707(17) 0.16908(16) 0.67627(13) 0.0359(5) Uiso 1.000000 R
C41 C 0.59893(16) 0.26254(15) 0.61777(13) 0.0274(4) Uani 1.000000 .
C43 C 0.5384(2) 0.35680(18) 0.52964(15) 0.0379(5) Uani 1.000000 .
H43 H 0.4978(2) 0.38240(18) 0.49272(15) 0.0455(6) Uiso 1.000000 R
C44 C 0.61991(19) 0.39620(17) 0.55032(15) 0.0365(5) Uani 1.000000 .
H44 H 0.64671(19) 0.45518(17) 0.53011(15) 0.0439(6) Uiso 1.000000 R
C46 C 0.44785(19) 0.20491(18) 0.56680(15) 0.0376(5) Uani 1.000000 .
H46a H 0.4792(4) 0.1524(8) 0.5372(10) 0.0565(8) Uiso 1.000000 GR
H46b H 0.4188(11) 0.1802(11) 0.61789(16) 0.0565(8) Uiso 1.000000 GR
H46c H 0.3934(8) 0.2370(4) 0.5415(11) 0.0565(8) Uiso 1.000000 GR
C47 C 0.9437(2) 0.52337(18) 0.85021(15) 0.0386(5) Uani 1.000000 .
C48 C 0.5009(2) 0.74197(17) 0.88254(16) 0.0402(6) Uani 1.000000 .
H48 H 0.4305(2) 0.75944(17) 0.89616(16) 0.0482(7) Uiso 1.000000 R
C49 C 0.5737(3) 0.78920(17) 0.91142(17) 0.0464(6) Uani 1.000000 .
H49 H 0.5532(3) 0.83855(17) 0.94459(17) 0.0556(8) Uiso 1.000000 R
C50 C 0.6767(3) 0.76421(18) 0.89173(18) 0.0484(7) Uani 1.000000 .
H50 H 0.7266(3) 0.79750(18) 0.91092(18) 0.0581(8) Uiso 1.000000 R
C52 C 0.6582(2) 0.57845(18) 0.69242(16) 0.0397(5) Uani 1.000000 .
H52a H 0.6244(2) 0.64072(18) 0.68030(16) 0.0476(7) Uiso 1.000000 R
H52b H 0.6166(2) 0.52827(18) 0.67861(16) 0.0476(7) Uiso 1.000000 R
C53 C 0.76314(19) 0.57211(16) 0.64773(15) 0.0361(5) Uani 1.000000 .
C55 C 0.9139(2) 0.6115(2) 0.58706(17) 0.0456(6) Uani 1.000000 .
H55 H 0.9692(2) 0.6477(2) 0.56232(17) 0.0548(7) Uiso 1.000000 R
C56 C 0.91390(19) 0.51611(18) 0.59842(15) 0.0369(5) Uani 1.000000 .
H56 H 0.96957(19) 0.47302(18) 0.58298(15) 0.0443(6) Uiso 1.000000 R
C58 C 0.7841(3) 0.7465(2) 0.6153(3) 0.0659(10) Uani 1.000000 .
H58a H 0.7193(12) 0.7537(4) 0.5947(16) 0.0988(15) Uiso 1.000000 GR
H58b H 0.774(2) 0.7688(6) 0.6668(3) 0.0988(15) Uiso 1.000000 GR
H58c H 0.8356(11) 0.7841(4) 0.5826(14) 0.0988(15) Uiso 1.000000 GR
C59 C 0.62798(18) 0.04677(18) 0.91085(14) 0.0347(5) Uani 1.000000 .
H59 H 0.55659(18) 0.04266(18) 0.92765(14) 0.0417(6) Uiso 1.000000 R
C60 C 0.69022(19) 0.0721(2) 0.96079(14) 0.0403(6) Uani 1.000000 .
H60 H 0.66202(19) 0.0841(2) 1.01162(14) 0.0483(7) Uiso 1.000000 R
C61 C 0.79478(19) 0.07988(19) 0.93612(14) 0.0371(5) Uani 1.000000 .
H61 H 0.83744(19) 0.09862(19) 0.97018(14) 0.0445(6) Uiso 1.000000 R
C63 C 0.4061(2) 0.32823(17) 0.88568(14) 0.0367(5) Uani 1.000000 .
H63 H 0.3953(2) 0.26450(17) 0.90458(14) 0.0440(6) Uiso 1.000000 R
C64 C 0.4343(2) 0.39245(19) 0.93283(15) 0.0431(6) Uani 1.000000 .
H64 H 0.4431(2) 0.37260(19) 0.98361(15) 0.0517(7) Uiso 1.000000 R
C65 C 0.4497(2) 0.48551(18) 0.90587(15) 0.0402(6) Uani 1.000000 .
H65 H 0.4695(2) 0.52905(18) 0.93841(15) 0.0482(7) Uiso 1.000000 R
C67 C 1.06509(18) 0.08997(18) 0.93180(14) 0.0362(5) Uani 1.000000 .
H67 H 1.06401(18) 0.02392(18) 0.94582(14) 0.0435(6) Uiso 1.000000 R
C68 C 1.1214(2) 0.1466(2) 0.96806(15) 0.0394(5) Uani 1.000000 .
H68 H 1.1573(2) 0.1200(2) 1.00742(15) 0.0472(6) Uiso 1.000000 R
C69 C 1.1251(2) 0.24311(19) 0.94651(15) 0.0390(5) Uani 1.000000 .
H69 H 1.1649(2) 0.28171(19) 0.97086(15) 0.0468(6) Uiso 1.000000 R
C71 C 0.99739(18) 0.30346(17) 0.73190(13) 0.0327(5) Uani 1.000000 .
H71a H 1.07257(18) 0.30152(17) 0.73052(13) 0.0393(6) Uiso 1.000000 R
H71b H 0.97312(18) 0.37065(17) 0.72577(13) 0.0393(6) Uiso 1.000000 R
C72 C 0.97188(17) 0.25086(15) 0.66862(13) 0.0287(4) Uani 1.000000 .
C74 C 0.9824(2) 0.14873(18) 0.58044(15) 0.0382(5) Uani 1.000000 .
H74 H 1.0062(2) 0.09928(18) 0.54805(15) 0.0458(6) Uiso 1.000000 R
C75 C 0.89448(19) 0.20279(17) 0.58012(14) 0.0347(5) Uani 1.000000 .
H75 H 0.84516(19) 0.19742(17) 0.54729(14) 0.0416(6) Uiso 1.000000 R
C77 C 1.1303(2) 0.1434(2) 0.65456(17) 0.0430(6) Uani 1.000000 .
H77a H 1.1786(5) 0.1945(5) 0.6448(12) 0.0645(9) Uiso 1.000000 GR
H77b H 1.1236(4) 0.1207(15) 0.7083(4) 0.0645(9) Uiso 1.000000 GR
H77c H 1.1558(8) 0.0910(11) 0.6228(9) 0.0645(9) Uiso 1.000000 GR
C84 C 0.70871(19) 0.33144(17) 0.83453(15) 0.0356(5) Uani 1.000000 .
C85 C 0.6865(3) 0.3163(3) 0.91618(18) 0.0616(9) Uani 1.000000 .
H85a H 0.6318(15) 0.2715(16) 0.92957(19) 0.0924(13) Uiso 1.000000 GR
H85b H 0.7482(7) 0.2905(19) 0.9361(2) 0.0924(13) Uiso 1.000000 GR
H85c H 0.664(2) 0.3768(4) 0.9383(2) 0.0924(13) Uiso 1.000000 GR
C94 C 0.5145(2) 0.1550(2) 0.37047(18) 0.0510(7) Uani 1.000000 .
C95 C 0.5442(2) 0.0560(2) 0.38308(18) 0.0490(7) Uani 1.000000 .
H95a H 0.4830(3) 0.0198(3) 0.4004(13) 0.0735(10) Uiso 1.000000 GR
H95b H 0.5801(16) 0.0321(5) 0.3355(4) 0.0735(10) Uiso 1.000000 GR
H95c H 0.5898(15) 0.0489(3) 0.4219(10) 0.0735(10) Uiso 1.000000 GR
C96 C 0.0654(5) 0.7599(6) 0.8628(4) 0.148(3) Uani 1.000000 .
H96a H 0.0626(18) 0.800(3) 0.8157(17) 0.178(4) Uiso 1.000000 GR
H96b H 0.0580(18) 0.6935(10) 0.853(3) 0.178(4) Uiso 1.000000 GR
H96c H 0.0096(6) 0.780(3) 0.9019(14) 0.178(4) Uiso 1.000000 GR
C97 C 0.1615(4) 0.7694(3) 0.8883(3) 0.0804(12) Uani 1.000000 .
N42 N 0.52589(15) 0.27247(14) 0.57256(11) 0.0317(4) Uani 1.000000 .
N45 N 0.65779(14) 0.33700(13) 0.60543(11) 0.0298(4) Uani 1.000000 .
N54 N 0.81916(19) 0.64615(15) 0.61798(15) 0.0444(5) Uani 1.000000 .
N57 N 0.81908(15) 0.49205(14) 0.63631(12) 0.0323(4) Uani 1.000000 .
N73 N 1.03020(15) 0.17922(14) 0.63639(12) 0.0330(4) Uani 1.000000 .
N76 N 0.88862(14) 0.26679(13) 0.63537(11) 0.0293(4) Uani 1.000000 .
N83 N 0.72691(16) 0.34280(15) 0.77107(12) 0.0358(4) Uani 1.000000 .
N93 N 0.4909(3) 0.2332(2) 0.3637(2) 0.0818(11) Uani 1.000000 .
N98 N 0.2320(3) 0.7866(3) 0.9118(2) 0.0870(11) Uani 1.000000 .
O39 O 0.55850(12) 0.19652(11) 0.74729(9) 0.0299(3) Uani 1.000000 .
O51 O 0.66465(14) 0.56735(12) 0.77245(11) 0.0395(4) Uani 1.000000 .
O62 O 0.82092(13) 0.01205(14) 0.74269(10) 0.0396(4) Uani 1.000000 .
H62 H 0.7771(3) -0.001(3) 0.7160(7) 0.0594(6) Uiso 1.000000 GR
O66 O 0.39905(18) 0.48361(13) 0.71245(11) 0.0489(5) Uani 1.000000 .
H66 H 0.361(3) 0.4483(17) 0.6942(8) 0.0733(7) Uiso 1.000000 GR
O70 O 0.94981(12) 0.26179(13) 0.80377(9) 0.0359(4) Uani 1.000000 .
O78 O 0.99998(16) 0.54946(15) 0.78145(12) 0.0495(5) Uani 1.000000 .
H78 H 1.0496(18) 0.5103(17) 0.7721(11) 0.0742(7) Uiso 1.000000 GR
O79 O 0.69296(15) 0.08878(12) 0.52292(11) 0.0423(4) Uani 1.000000 .
O80 O 0.72759(16) -0.03300(14) 0.61341(11) 0.0444(4) Uani 1.000000 .
O81 O 0.69642(15) -0.07054(13) 0.49374(11) 0.0418(4) Uani 1.000000 .
O82 O 0.84867(14) -0.00017(15) 0.50551(13) 0.0494(5) Uani 1.000000 .
O83 O 0.2172(5) 0.4235(5) 0.6645(3) 0.250(4) Uani 1.000000 .
O84 O 0.2975(3) 0.4016(3) 0.5426(5) 0.263(5) Uani 1.000000 .
O85 O 0.17506(17) 0.51900(15) 0.56278(13) 0.0523(5) Uani 1.000000 .
O86 O 0.13092(19) 0.36130(16) 0.58125(15) 0.0644(6) Uani 1.000000 .
Zn1 Zn 0.77384(2) 0.36164(2) 0.658721(18) 0.02975(9) Uani 1.000000 .
Cl1 Cl 0.74166(4) -0.00385(4) 0.53356(3) 0.03199(13) Uani 1.000000 .
Cl2 Cl 0.20539(6) 0.42663(6) 0.58743(7) 0.0778(3) Uani 1.000000 .

loop_
_atom_site_aniso_label
_atom_site_aniso_U_11
_atom_site_aniso_U_22
_atom_site_aniso_U_33
_atom_site_aniso_U_12
_atom_site_aniso_U_13
_atom_site_aniso_U_23
C10 0.0297(11) 0.0280(11) 0.0338(11) -0.0024(9) -0.0041(9) -0.0045(9)
C11 0.0320(11) 0.0291(11) 0.0404(12) 0.0013(9) -0.0074(9) -0.0041(9)
C12 0.0250(10) 0.0286(11) 0.0375(12) -0.0004(8) -0.0015(9) -0.0044(9)
C13 0.0297(11) 0.0292(11) 0.0380(12) 0.0013(9) -0.0064(9) -0.0013(9)
C14 0.0289(11) 0.0272(11) 0.0425(13) 0.0003(9) -0.0037(9) -0.0030(9)
C15 0.0336(12) 0.0266(11) 0.0511(14) 0.0023(9) -0.0091(10) -0.0017(10)
C16 0.0395(12) 0.0207(10) 0.0459(13) 0.0002(9) -0.0092(10) 0.0007(9)
C17 0.0404(13) 0.0223(10) 0.0482(14) -0.0005(9) -0.0107(11) 0.0012(9)
C18 0.0421(14) 0.0292(12) 0.0594(16) -0.0060(10) -0.0192(12) 0.0091(11)
C19 0.0403(14) 0.0378(14) 0.074(2) -0.0089(11) -0.0194(14) 0.0125(13)
C20 0.0396(13) 0.0323(12) 0.0545(15) -0.0060(10) -0.0173(12) 0.0017(11)
C21 0.0452(15) 0.0381(14) 0.0594(17) 0.0020(11) -0.0111(13) -0.0006(12)
C22 0.0556(17) 0.0466(16) 0.0487(16) 0.0046(13) -0.0020(13) 0.0040(13)
C23 0.0534(16) 0.0402(14) 0.0437(14) 0.0041(12) -0.0081(12) 0.0049(11)
C24 0.0404(13) 0.0325(12) 0.0429(13) -0.0020(10) -0.0114(11) -0.0006(10)
C25 0.0370(13) 0.0356(12) 0.0419(13) -0.0044(10) -0.0083(10) -0.0010(10)
C26 0.0296(11) 0.0364(12) 0.0365(12) -0.0011(9) -0.0055(9) -0.0012(10)
C27 0.0251(10) 0.0396(12) 0.0312(11) 0.0015(9) -0.0037(8) 0.0014(9)
C28 0.0233(10) 0.0378(12) 0.0354(12) -0.0033(9) -0.0006(9) -0.0007(9)
C29 0.0265(11) 0.0404(13) 0.0406(13) -0.0036(9) -0.0002(9) -0.0038(10)
C30 0.0262(10) 0.0292(11) 0.0358(12) -0.0012(8) -0.0010(9) 0.0021(9)
C31 0.0281(10) 0.0250(10) 0.0321(11) -0.0017(8) 0.0015(8) 0.0013(8)
C32 0.0271(10) 0.0245(10) 0.0335(11) -0.0030(8) -0.0018(8) 0.0033(8)
C33 0.0278(10) 0.0246(10) 0.0362(11) -0.0024(8) -0.0018(9) -0.0000(8)
C34 0.0273(10) 0.0269(10) 0.0306(10) -0.0042(8) -0.0020(8) -0.0019(8)
C35 0.0266(10) 0.0258(10) 0.0297(10) -0.0079(8) -0.0020(8) -0.0028(8)
C36 0.0316(11) 0.0274(11) 0.0376(12) -0.0066(9) -0.0001(9) 0.0012(9)
C37 0.0285(11) 0.0368(12) 0.0430(13) -0.0102(9) 0.0013(10) 0.0007(10)
C38 0.0251(11) 0.0371(12) 0.0420(13) -0.0018(9) -0.0029(9) -0.0055(10)
C40 0.0263(10) 0.0251(10) 0.0362(11) -0.0018(8) 0.0017(9) -0.0007(9)
C41 0.0233(10) 0.0247(10) 0.0334(11) -0.0041(8) -0.0009(8) -0.0022(8)
C43 0.0370(12) 0.0347(12) 0.0422(13) -0.0071(10) -0.0084(10) 0.0063(10)
C44 0.0359(12) 0.0306(11) 0.0432(13) -0.0082(10) -0.0090(10) 0.0091(10)
C46 0.0340(12) 0.0359(12) 0.0449(14) -0.0126(10) -0.0076(10) -0.0035(10)
C47 0.0396(13) 0.0345(12) 0.0439(13) -0.0084(10) -0.0130(11) 0.0025(10)
C48 0.0481(15) 0.0236(11) 0.0483(14) 0.0026(10) -0.0082(11) 0.0002(10)
C49 0.0698(19) 0.0215(11) 0.0502(15) -0.0004(11) -0.0177(14) -0.0016(10)
C50 0.0641(18) 0.0254(12) 0.0619(18) -0.0104(12) -0.0293(15) 0.0047(11)
C52 0.0359(12) 0.0317(12) 0.0524(15) 0.0024(10) -0.0091(11) -0.0064(11)
C53 0.0374(12) 0.0244(11) 0.0474(14) -0.0028(9) -0.0098(10) -0.0003(10)
C55 0.0460(15) 0.0398(14) 0.0505(15) -0.0159(12) -0.0033(12) 0.0035(12)
C56 0.0330(12) 0.0361(12) 0.0414(13) -0.0079(10) -0.0025(10) -0.0015(10)
C58 0.068(2) 0.0251(13) 0.102(3) -0.0037(13) -0.011(2) 0.0102(15)
C59 0.0266(11) 0.0403(13) 0.0351(12) -0.0032(9) 0.0011(9) 0.0020(10)
C60 0.0330(12) 0.0556(16) 0.0307(12) -0.0011(11) -0.0002(9) -0.0028(11)
C61 0.0301(11) 0.0457(14) 0.0354(12) -0.0021(10) -0.0057(9) -0.0005(10)
C63 0.0430(13) 0.0288(11) 0.0367(12) -0.0070(10) -0.0001(10) -0.0006(9)
C64 0.0585(17) 0.0368(13) 0.0339(12) -0.0089(12) -0.0052(11) -0.0001(10)
C65 0.0505(15) 0.0323(12) 0.0384(13) -0.0068(11) -0.0047(11) -0.0069(10)
C67 0.0298(11) 0.0379(13) 0.0381(12) -0.0027(9) 0.0001(9) 0.0061(10)
C68 0.0345(12) 0.0456(14) 0.0375(13) -0.0006(10) -0.0079(10) 0.0040(11)
C69 0.0357(12) 0.0423(14) 0.0405(13) -0.0031(10) -0.0105(10) -0.0019(11)
C71 0.0339(11) 0.0320(11) 0.0319(11) -0.0025(9) -0.0044(9) 0.0006(9)
C72 0.0272(10) 0.0251(10) 0.0319(11) -0.0022(8) -0.0001(8) 0.0014(8)
C74 0.0384(13) 0.0342(12) 0.0414(13) 0.0006(10) -0.0019(10) -0.0092(10)
C75 0.0322(11) 0.0328(12) 0.0403(12) -0.0027(9) -0.0054(9) -0.0098(10)
C77 0.0324(12) 0.0455(15) 0.0496(15) 0.0088(11) -0.0048(11) -0.0036(12)
C84 0.0311(11) 0.0321(12) 0.0429(14) -0.0015(9) -0.0033(10) -0.0018(10)
C85 0.070(2) 0.068(2) 0.0436(16) -0.0017(17) -0.0005(15) 0.0033(15)
C94 0.0439(15) 0.0558(18) 0.0497(16) 0.0039(13) -0.0044(12) 0.0116(13)
C95 0.0506(16) 0.0457(15) 0.0521(16) -0.0008(12) -0.0105(13) -0.0080(12)
C96 0.131(5) 0.209(8) 0.116(5) -0.084(5) -0.055(4) 0.059(5)
C97 0.073(3) 0.088(3) 0.080(3) -0.025(2) -0.009(2) 0.002(2)
N42 0.0285(9) 0.0293(9) 0.0372(10) -0.0063(7) -0.0037(8) -0.0006(8)
N45 0.0267(9) 0.0256(9) 0.0366(10) -0.0057(7) -0.0035(7) 0.0011(7)
N54 0.0491(13) 0.0258(10) 0.0580(14) -0.0061(9) -0.0086(11) 0.0033(9)
N57 0.0305(10) 0.0266(9) 0.0396(10) -0.0042(7) -0.0042(8) -0.0017(8)
N73 0.0292(9) 0.0311(10) 0.0372(10) 0.0024(8) -0.0016(8) -0.0019(8)
N76 0.0272(9) 0.0251(9) 0.0354(10) -0.0028(7) -0.0030(7) -0.0031(7)
N83 0.0334(10) 0.0322(10) 0.0408(12) -0.0013(8) -0.0023(8) -0.0026(8)
N93 0.0630(19) 0.066(2) 0.104(3) 0.0126(16) 0.0019(18) 0.0370(19)
N98 0.070(2) 0.114(3) 0.082(2) -0.026(2) -0.0093(18) -0.026(2)
O39 0.0284(8) 0.0259(7) 0.0346(8) -0.0092(6) 0.0006(6) -0.0019(6)
O51 0.0399(9) 0.0260(8) 0.0509(10) 0.0059(7) -0.0046(8) -0.0024(7)
O62 0.0275(8) 0.0542(11) 0.0369(9) -0.0057(7) 0.0021(7) -0.0123(8)
O66 0.0732(14) 0.0308(9) 0.0486(11) -0.0070(9) -0.0293(10) 0.0031(8)
O70 0.0270(8) 0.0491(10) 0.0304(8) 0.0006(7) -0.0047(6) 0.0029(7)
O78 0.0469(11) 0.0445(11) 0.0535(12) -0.0004(9) -0.0044(9) 0.0124(9)
O79 0.0474(10) 0.0309(9) 0.0479(10) 0.0061(8) -0.0060(8) -0.0067(7)
O80 0.0551(11) 0.0407(10) 0.0375(9) -0.0012(8) -0.0064(8) -0.0045(8)
O81 0.0472(10) 0.0358(9) 0.0454(10) -0.0071(8) -0.0104(8) -0.0111(8)
O82 0.0314(9) 0.0517(11) 0.0639(13) -0.0033(8) 0.0053(8) -0.0196(10)
O83 0.311(7) 0.281(6) 0.211(5) -0.248(6) -0.228(5) 0.201(5)
O84 0.0534(18) 0.081(2) 0.580(13) 0.0240(17) 0.100(4) 0.155(5)
O85 0.0516(12) 0.0426(11) 0.0613(13) -0.0094(9) -0.0057(10) 0.0061(9)
O86 0.0635(14) 0.0512(13) 0.0730(15) -0.0257(11) 0.0094(12) 0.0095(11)
Zn1 0.02580(16) 0.02453(16) 0.03881(18) -0.00279(11) -0.00384(12) -0.00214(12)
Cl1 0.0309(3) 0.0285(3) 0.0364(3) -0.0013(2) -0.0017(2) -0.0079(2)
Cl2 0.0373(4) 0.0651(5) 0.1289(8) -0.0245(3) -0.0293(4) 0.0597(5)

loop_
_atom_type_symbol
_atom_type_scat_dispersion_real
_atom_type_scat_dispersion_imag
_atom_type_scat_Cromer_Mann_a1
_atom_type_scat_Cromer_Mann_a2
_atom_type_scat_Cromer_Mann_a3
_atom_type_scat_Cromer_Mann_a4
_atom_type_scat_Cromer_Mann_b1
_atom_type_scat_Cromer_Mann_b2
_atom_type_scat_Cromer_Mann_b3
_atom_type_scat_Cromer_Mann_b4
_atom_type_scat_Cromer_Mann_c
_atom_type_scat_source
_atom_type_scat_dispersion_source
C 0.01788 0.00908 2.31000 1.02000 1.58860 0.86500 20.84390 10.20750 0.56870 51.65120 0.21560 'International Tables Volume C Table 6.1.1.4 (pp. 500-502)' 'Brennan, Cowan, Rev. Sci. Instrum., 1992, 63, 850'
Cl 0.36457 0.70364 11.46040 7.19640 6.25560 1.64550 0.01040 1.16620 18.51940 47.77840 -9.55740 'International Tables Volume C Table 6.1.1.4 (pp. 500-502)' 'Brennan, Cowan, Rev. Sci. Instrum., 1992, 63, 850'
H 0.00000 0.00000 0.49300 0.32291 0.14019 0.04081 10.51090 26.12570 3.14236 57.79970 0.00304 'International Tables Volume C Table 6.1.1.4 (pp. 500-502)' 'Brennan, Cowan, Rev. Sci. Instrum., 1992, 63, 850'
N 0.03110 0.01806 12.21260 3.13220 2.01250 1.16630 0.00570 9.89330 28.99750 0.58260 -11.52900 'International Tables Volume C Table 6.1.1.4 (pp. 500-502)' 'Brennan, Cowan, Rev. Sci. Instrum., 1992, 63, 850'
O 0.04960 0.03234 3.04850 2.28680 1.54630 0.86700 13.27710 5.70110 0.32390 32.90890 0.25080 'International Tables Volume C Table 6.1.1.4 (pp. 500-502)' 'Brennan, Cowan, Rev. Sci. Instrum., 1992, 63, 850'
Zn -1.54239 0.67975 14.07430 7.03180 5.16520 2.41000 3.26550 0.23330 10.31630 58.70970 1.30410 'International Tables Volume C Table 6.1.1.4 (pp. 500-502)' 'Brennan, Cowan, Rev. Sci. Instrum., 1992, 63, 850'

loop_
_geom_angle_atom_site_label_1
_geom_angle_atom_site_label_2
_geom_angle_atom_site_label_3
_geom_angle
_geom_angle_site_symmetry_1
_geom_angle_site_symmetry_3
_geom_angle_publ_flag
C35 C10 C11 121.1(2) . . ?
C38 C10 C11 120.7(2) . . ?
C38 C10 C35 118.1(2) . . ?
H11a C11 C10 108.32(13) . . ?
H11b C11 C10 108.32(13) . . ?
H11b C11 H11a 107.4 . . ?
C12 C11 C10 115.9(2) . . ?
C12 C11 H11a 108.32(13) . . ?
C12 C11 H11b 108.32(12) . . ?
C13 C12 C11 119.1(2) . . ?
C63 C12 C11 122.5(2) . . ?
C63 C12 C13 118.3(2) . . ?
C14 C13 C12 121.4(2) . . ?
O66 C13 C12 122.2(2) . . ?
O66 C13 C14 116.3(2) . . ?
C15 C14 C13 119.8(2) . . ?
C65 C14 C13 118.3(2) . . ?
C65 C14 C15 121.8(2) . . ?
H15a C15 C14 108.58(14) . . ?
H15b C15 C14 108.58(13) . . ?
H15b C15 H15a 107.6 . . ?
C16 C15 C14 114.7(2) . . ?
C16 C15 H15a 108.58(14) . . ?
C16 C15 H15b 108.58(13) . . ?
C17 C16 C15 121.8(2) . . ?
C48 C16 C15 120.3(2) . . ?
C48 C16 C17 117.9(2) . . ?
C18 C17 C16 121.9(2) . . ?
O51 C17 C16 120.1(2) . . ?
O51 C17 C18 117.9(2) . . ?
C19 C18 C17 120.0(3) . . ?
C50 C18 C17 118.4(3) . . ?
C50 C18 C19 121.6(3) . . ?
H19a C19 C18 108.75(18) . . ?
H19b C19 C18 108.75(15) . . ?
H19b C19 H19a 107.6 . . ?
C20 C19 C18 114.0(2) . . ?
C20 C19 H19a 108.75(18) . . ?
C20 C19 H19b 108.75(14) . . ?
C21 C20 C19 121.7(3) . . ?
C47 C20 C19 119.7(3) . . ?
C47 C20 C21 118.6(2) . . ?
H21 C21 C20 119.40(16) . . ?
C22 C21 C20 121.2(3) . . ?
C22 C21 H21 119.40(19) . . ?
H22 C22 C21 120.34(19) . . ?
C23 C22 C21 119.3(3) . . ?
C23 C22 H22 120.34(17) . . ?
H23 C23 C22 119.39(17) . . ?
C24 C23 C22 121.2(3) . . ?
C24 C23 H23 119.39(16) . . ?
C25 C24 C23 120.3(2) . . ?
C47 C24 C23 118.3(3) . . ?
C47 C24 C25 121.4(2) . . ?
H25a C25 C24 108.89(14) . . ?
H25b C25 C24 108.89(14) . . ?
H25b C25 H25a 107.7 . . ?
C26 C25 C24 113.4(2) . . ?
C26 C25 H25a 108.89(14) . . ?
C26 C25 H25b 108.89(13) . . ?
C27 C26 C25 122.7(2) . . ?
C69 C26 C25 119.7(2) . . ?
C69 C26 C27 117.5(2) . . ?
C28 C27 C26 122.2(2) . . ?
O70 C27 C26 121.1(2) . . ?
O70 C27 C28 116.5(2) . . ?
C29 C28 C27 120.7(2) . . ?
C67 C28 C27 118.0(2) . . ?
C67 C28 C29 121.3(2) . . ?
H29a C29 C28 108.29(13) . . ?
H29b C29 C28 108.29(14) . . ?
H29b C29 H29a 107.4 . . ?
C30 C29 C28 116.0(2) . . ?
C30 C29 H29a 108.29(13) . . ?
C30 C29 H29b 108.29(13) . . ?
C31 C30 C29 118.4(2) . . ?
C61 C30 C29 122.9(2) . . ?
C61 C30 C31 118.6(2) . . ?
C32 C31 C30 121.5(2) . . ?
O62 C31 C30 115.31(19) . . ?
O62 C31 C32 123.2(2) . . ?
C33 C32 C31 121.3(2) . . ?
C59 C32 C31 117.9(2) . . ?
C59 C32 C33 120.8(2) . . ?
H33a C33 C32 108.59(12) . . ?
H33b C33 C32 108.59(12) . . ?
H33b C33 H33a 107.6 . . ?
C34 C33 C32 114.69(19) . . ?
C34 C33 H33a 108.59(12) . . ?
C34 C33 H33b 108.59(12) . . ?
C35 C34 C33 122.20(19) . . ?
C36 C34 C33 120.1(2) . . ?
C36 C34 C35 117.7(2) . . ?
C34 C35 C10 122.1(2) . . ?
O39 C35 C10 117.38(19) . . ?
O39 C35 C34 120.47(19) . . ?
H36 C36 C34 119.38(14) . . ?
C37 C36 C34 121.2(2) . . ?
C37 C36 H36 119.38(14) . . ?
H37 C37 C36 120.17(14) . . ?
C38 C37 C36 119.7(2) . . ?
C38 C37 H37 120.17(14) . . ?
C37 C38 C10 121.1(2) . . ?
H38 C38 C10 119.43(14) . . ?
H38 C38 C37 119.43(14) . . ?
H40b C40 H40a 108.0 . . ?
C41 C40 H40a 109.37(12) . . ?
C41 C40 H40b 109.37(12) . . ?
O39 C40 H40a 109.37(11) . . ?
O39 C40 H40b 109.37(11) . . ?
O39 C40 C41 111.30(18) . . ?
N42 C41 C40 125.44(19) . . ?
N45 C41 C40 124.7(2) . . ?
N45 C41 N42 109.8(2) . . ?
C44 C43 H43 126.79(15) . . ?
N42 C43 H43 126.79(14) . . ?
N42 C43 C44 106.4(2) . . ?
H44 C44 C43 125.50(15) . . ?
N45 C44 C43 109.0(2) . . ?
N45 C44 H44 125.50(13) . . ?
H46b C46 H46a 109.5 . . ?
H46c C46 H46a 109.5 . . ?
H46c C46 H46b 109.5 . . ?
N42 C46 H46a 109.5 . . ?
N42 C46 H46b 109.5 . . ?
N42 C46 H46c 109.5 . . ?
C24 C47 C20 121.4(3) . . ?
O78 C47 C20 118.8(2) . . ?
O78 C47 C24 119.7(2) . . ?
H48 C48 C16 119.36(16) . . ?
C49 C48 C16 121.3(3) . . ?
C49 C48 H48 119.36(17) . . ?
H49 C49 C48 120.14(17) . . ?
C50 C49 C48 119.7(3) . . ?
C50 C49 H49 120.14(16) . . ?
C49 C50 C18 120.9(3) . . ?
H50 C50 C18 119.56(17) . . ?
H50 C50 C49 119.56(16) . . ?
H52b C52 H52a 108.2 . . ?
C53 C52 H52a 109.71(14) . . ?
C53 C52 H52b 109.71(14) . . ?
O51 C52 H52a 109.71(12) . . ?
O51 C52 H52b 109.71(13) . . ?
O51 C52 C53 109.8(2) . . ?
N54 C53 C52 125.7(2) . . ?
N57 C53 C52 124.8(2) . . ?
N57 C53 N54 109.2(2) . . ?
C56 C55 H55 126.50(16) . . ?
N54 C55 H55 126.50(14) . . ?
N54 C55 C56 107.0(2) . . ?
H56 C56 C55 125.90(16) . . ?
N57 C56 C55 108.2(2) . . ?
N57 C56 H56 125.90(14) . . ?
H58b C58 H58a 109.5 . . ?
H58c C58 H58a 109.5 . . ?
H58c C58 H58b 109.5 . . ?
N54 C58 H58a 109.5 . . ?
N54 C58 H58b 109.5 . . ?
N54 C58 H58c 109.5 . . ?
H59 C59 C32 119.22(14) . . ?
C60 C59 C32 121.6(2) . . ?
C60 C59 H59 119.22(14) . . ?
H60 C60 C59 120.24(14) . . ?
C61 C60 C59 119.5(2) . . ?
C61 C60 H60 120.24(15) . . ?
C60 C61 C30 120.9(2) . . ?
H61 C61 C30 119.55(14) . . ?
H61 C61 C60 119.55(15) . . ?
H63 C63 C12 119.56(14) . . ?
C64 C63 C12 120.9(2) . . ?
C64 C63 H63 119.56(15) . . ?
H64 C64 C63 120.03(15) . . ?
C65 C64 C63 119.9(2) . . ?
C65 C64 H64 120.03(16) . . ?
C64 C65 C14 121.0(2) . . ?
H65 C65 C14 119.48(14) . . ?
H65 C65 C64 119.48(16) . . ?
H67 C67 C28 119.30(15) . . ?
C68 C67 C28 121.4(2) . . ?
C68 C67 H67 119.30(15) . . ?
H68 C68 C67 120.24(15) . . ?
C69 C68 C67 119.5(2) . . ?
C69 C68 H68 120.24(15) . . ?
C68 C69 C26 121.3(2) . . ?
H69 C69 C26 119.35(15) . . ?
H69 C69 C68 119.35(15) . . ?
H71b C71 H71a 108.2 . . ?
C72 C71 H71a 109.64(13) . . ?
C72 C71 H71b 109.64(13) . . ?
O70 C71 H71a 109.64(12) . . ?
O70 C71 H71b 109.64(12) . . ?
O70 C71 C72 110.11(19) . . ?
N73 C72 C71 124.8(2) . . ?
N76 C72 C71 125.5(2) . . ?
N76 C72 N73 109.6(2) . . ?
C75 C74 H74 126.66(15) . . ?
N73 C74 H74 126.66(13) . . ?
N73 C74 C75 106.7(2) . . ?
H75 C75 C74 125.70(15) . . ?
N76 C75 C74 108.6(2) . . ?
N76 C75 H75 125.70(13) . . ?
H77b C77 H77a 109.5 . . ?
H77c C77 H77a 109.5 . . ?
H77c C77 H77b 109.5 . . ?
N73 C77 H77a 109.5 . . ?
N73 C77 H77b 109.5 . . ?
N73 C77 H77c 109.5 . . ?
N83 C84 C85 179.3(3) . . ?
H85a C85 C84 109.5 . . ?
H85b C85 C84 109.5 . . ?
H85b C85 H85a 109.5 . . ?
H85c C85 C84 109.5 . . ?
H85c C85 H85a 109.5 . . ?
H85c C85 H85b 109.5 . . ?
N93 C94 C95 177.1(4) . . ?
H95a C95 C94 109.5 . . ?
H95b C95 C94 109.5 . . ?
H95b C95 H95a 109.5 . . ?
H95c C95 C94 109.5 . . ?
H95c C95 H95a 109.5 . . ?
H95c C95 H95b 109.5 . . ?
H96b C96 H96a 109.5 . . ?
H96c C96 H96a 109.5 . . ?
H96c C96 H96b 109.5 . . ?
C97 C96 H96a 109.5 . . ?
C97 C96 H96b 109.5 . . ?
C97 C96 H96c 109.5 . . ?
N98 C97 C96 171.7(7) . . ?
C43 N42 C41 108.08(19) . . ?
C46 N42 C41 127.1(2) . . ?
C46 N42 C43 124.8(2) . . ?
C44 N45 C41 106.66(19) . . ?
Zn1 N45 C41 127.05(16) . . ?
Zn1 N45 C44 126.24(15) . . ?
C55 N54 C53 108.1(2) . . ?
C58 N54 C53 126.4(3) . . ?
C58 N54 C55 125.4(2) . . ?
C56 N57 C53 107.5(2) . . ?
Zn1 N57 C53 127.37(17) . . ?
Zn1 N57 C56 124.88(17) . . ?
C74 N73 C72 108.1(2) . . ?
C77 N73 C72 126.4(2) . . ?
C77 N73 C74 125.4(2) . . ?
C75 N76 C72 106.94(19) . . ?
Zn1 N76 C72 128.42(16) . . ?
Zn1 N76 C75 124.63(16) . . ?
Zn1 N83 C84 174.4(2) . . ?
C40 O39 C35 115.94(16) . . ?
C52 O51 C17 117.55(19) . . ?
H62 O62 C31 109.5 . . ?
H66 O66 C13 109.5 . . ?
C71 O70 C27 118.00(17) . . ?
H78 O78 C47 109.5 . . ?
N57 Zn1 N45 112.11(8) . . ?
N76 Zn1 N45 110.77(8) . . ?
N76 Zn1 N57 111.61(8) . . ?
N83 Zn1 N45 108.04(8) . . ?
N83 Zn1 N57 108.22(8) . . ?
N83 Zn1 N76 105.79(8) . . ?
O80 Cl1 O79 109.12(11) . . ?
O81 Cl1 O79 109.77(11) . . ?
O81 Cl1 O80 109.09(12) . . ?
O82 Cl1 O79 109.48(12) . . ?
O82 Cl1 O80 109.55(13) . . ?
O82 Cl1 O81 109.81(12) . . ?
O84 Cl2 O83 110.9(5) . . ?
O85 Cl2 O83 109.9(3) . . ?
O85 Cl2 O84 107.84(18) . . ?
O86 Cl2 O83 106.83(18) . . ?
O86 Cl2 O84 110.0(3) . . ?
O86 Cl2 O85 111.48(15) . . ?

loop_
_geom_bond_atom_site_label_1
_geom_bond_atom_site_label_2
_geom_bond_distance
_geom_bond_site_symmetry_2
_geom_bond_publ_flag
C10 C11 1.513(3) . ?
C10 C35 1.391(3) . ?
C10 C38 1.392(3) . ?
C11 H11a 0.9900 . ?
C11 H11b 0.9900 . ?
C11 C12 1.516(3) . ?
C12 C13 1.405(3) . ?
C12 C63 1.385(3) . ?
C13 C14 1.395(3) . ?
C13 O66 1.368(3) . ?
C14 C15 1.518(3) . ?
C14 C65 1.387(4) . ?
C15 H15a 0.9900 . ?
C15 H15b 0.9900 . ?
C15 C16 1.508(3) . ?
C16 C17 1.397(4) . ?
C16 C48 1.396(4) . ?
C17 C18 1.396(4) . ?
C17 O51 1.391(3) . ?
C18 C19 1.510(4) . ?
C18 C50 1.392(4) . ?
C19 H19a 0.9900 . ?
C19 H19b 0.9900 . ?
C19 C20 1.524(4) . ?
C20 C21 1.381(4) . ?
C20 C47 1.400(4) . ?
C21 H21 0.9500 . ?
C21 C22 1.389(4) . ?
C22 H22 0.9500 . ?
C22 C23 1.388(4) . ?
C23 H23 0.9500 . ?
C23 C24 1.389(4) . ?
C24 C25 1.519(4) . ?
C24 C47 1.397(4) . ?
C25 H25a 0.9900 . ?
C25 H25b 0.9900 . ?
C25 C26 1.514(3) . ?
C26 C27 1.400(3) . ?
C26 C69 1.399(3) . ?
C27 C28 1.398(3) . ?
C27 O70 1.391(3) . ?
C28 C29 1.508(3) . ?
C28 C67 1.393(3) . ?
C29 H29a 0.9900 . ?
C29 H29b 0.9900 . ?
C29 C30 1.519(3) . ?
C30 C31 1.402(3) . ?
C30 C61 1.382(3) . ?
C31 C32 1.400(3) . ?
C31 O62 1.370(3) . ?
C32 C33 1.514(3) . ?
C32 C59 1.393(3) . ?
C33 H33a 0.9900 . ?
C33 H33b 0.9900 . ?
C33 C34 1.513(3) . ?
C34 C35 1.401(3) . ?
C34 C36 1.393(3) . ?
C35 O39 1.391(2) . ?
C36 H36 0.9500 . ?
C36 C37 1.384(3) . ?
C37 H37 0.9500 . ?
C37 C38 1.384(4) . ?
C38 H38 0.9500 . ?
C40 H40a 0.9900 . ?
C40 H40b 0.9900 . ?
C40 C41 1.492(3) . ?
C40 O39 1.437(3) . ?
C41 N42 1.344(3) . ?
C41 N45 1.331(3) . ?
C43 H43 0.9500 . ?
C43 C44 1.352(3) . ?
C43 N42 1.373(3) . ?
C44 H44 0.9500 . ?
C44 N45 1.378(3) . ?
C46 H46a 0.9800 . ?
C46 H46b 0.9800 . ?
C46 H46c 0.9800 . ?
C46 N42 1.466(3) . ?
C47 O78 1.371(3) . ?
C48 H48 0.9500 . ?
C48 C49 1.383(4) . ?
C49 H49 0.9500 . ?
C49 C50 1.388(5) . ?
C50 H50 0.9500 . ?
C52 H52a 0.9900 . ?
C52 H52b 0.9900 . ?
C52 C53 1.493(4) . ?
C52 O51 1.439(3) . ?
C53 N54 1.347(3) . ?
C53 N57 1.329(3) . ?
C55 H55 0.9500 . ?
C55 C56 1.350(4) . ?
C55 N54 1.370(4) . ?
C56 H56 0.9500 . ?
C56 N57 1.379(3) . ?
C58 H58a 0.9800 . ?
C58 H58b 0.9800 . ?
C58 H58c 0.9800 . ?
C58 N54 1.469(4) . ?
C59 H59 0.9500 . ?
C59 C60 1.379(4) . ?
C60 H60 0.9500 . ?
C60 C61 1.394(3) . ?
C61 H61 0.9500 . ?
C63 H63 0.9500 . ?
C63 C64 1.386(4) . ?
C64 H64 0.9500 . ?
C64 C65 1.383(4) . ?
C65 H65 0.9500 . ?
C67 H67 0.9500 . ?
C67 C68 1.381(4) . ?
C68 H68 0.9500 . ?
C68 C69 1.393(4) . ?
C69 H69 0.9500 . ?
C71 H71a 0.9900 . ?
C71 H71b 0.9900 . ?
C71 C72 1.487(3) . ?
C71 O70 1.439(3) . ?
C72 N73 1.348(3) . ?
C72 N76 1.329(3) . ?
C74 H74 0.9500 . ?
C74 C75 1.356(4) . ?
C74 N73 1.366(3) . ?
C75 H75 0.9500 . ?
C75 N76 1.378(3) . ?
C77 H77a 0.9800 . ?
C77 H77b 0.9800 . ?
C77 H77c 0.9800 . ?
C77 N73 1.465(3) . ?
C84 C85 1.443(4) . ?
C84 N83 1.122(3) . ?
C85 H85a 0.9800 . ?
C85 H85b 0.9800 . ?
C85 H85c 0.9800 . ?
C94 C95 1.444(4) . ?
C94 N93 1.136(4) . ?
C95 H95a 0.9800 . ?
C95 H95b 0.9800 . ?
C95 H95c 0.9800 . ?
C96 H96a 0.9800 . ?
C96 H96b 0.9800 . ?
C96 H96c 0.9800 . ?
C96 C97 1.430(7) . ?
C97 N98 1.124(5) . ?
N45 Zn1 1.9836(19) . ?
N57 Zn1 1.9667(19) . ?
N76 Zn1 1.9852(19) . ?
N83 Zn1 2.007(2) . ?
O62 H62 0.8400 . ?
O66 H66 0.8400 . ?
O78 H78 0.8400 . ?
O79 Cl1 1.4404(18) . ?
O80 Cl1 1.4396(19) . ?
O81 Cl1 1.4306(18) . ?
O82 Cl1 1.4301(19) . ?
O83 Cl2 1.404(5) . ?
O84 Cl2 1.395(4) . ?
O85 Cl2 1.404(2) . ?
O86 Cl2 1.410(2) . ?

loop_
_geom_torsion_atom_site_label_1
_geom_torsion_atom_site_label_2
_geom_torsion_atom_site_label_3
_geom_torsion_atom_site_label_4
_geom_torsion
_geom_torsion_site_symmetry_1
_geom_torsion_site_symmetry_2
_geom_torsion_site_symmetry_3
_geom_torsion_site_symmetry_4
_geom_torsion_publ_flag
C10 C11 C12 C13 162.4(2) . . . . ?
C10 C11 C12 C63 -18.6(3) . . . . ?
C10 C35 C34 C33 -179.8(2) . . . . ?
C10 C35 C34 C36 1.2(3) . . . . ?
C10 C35 O39 C40 -112.4(2) . . . . ?
C10 C38 C37 C36 0.6(3) . . . . ?
C11 C12 C13 C14 -179.9(2) . . . . ?
C11 C12 C13 O66 -2.1(3) . . . . ?
C11 C12 C63 C64 180.0(2) . . . . ?
C12 C13 C14 C15 -177.8(2) . . . . ?
C12 C13 C14 C65 -0.4(3) . . . . ?
C12 C63 C64 C65 0.3(3) . . . . ?
C13 C14 C15 C16 -147.9(2) . . . . ?
C13 C14 C65 C64 -0.3(3) . . . . ?
C14 C15 C16 C17 67.6(3) . . . . ?
C14 C15 C16 C48 -112.0(2) . . . . ?
C14 C65 C64 C63 0.4(3) . . . . ?
C15 C16 C17 C18 179.9(2) . . . . ?
C15 C16 C17 O51 -5.1(3) . . . . ?
C15 C16 C48 C49 -179.6(2) . . . . ?
C16 C17 C18 C19 178.4(3) . . . . ?
C16 C17 C18 C50 -0.5(3) . . . . ?
C16 C17 O51 C52 74.1(3) . . . . ?
C16 C48 C49 C50 0.1(3) . . . . ?
C17 C18 C19 C20 -83.0(3) . . . . ?
C17 C18 C50 C49 1.3(3) . . . . ?
C17 O51 C52 C53 115.0(2) . . . . ?
C18 C19 C20 C21 -19.0(3) . . . . ?
C18 C19 C20 C47 161.7(2) . . . . ?
C18 C50 C49 C48 -1.1(3) . . . . ?
C19 C20 C21 C22 -179.6(3) . . . . ?
C19 C20 C47 C24 -179.5(2) . . . . ?
C19 C20 C47 O78 0.1(3) . . . . ?
C20 C21 C22 C23 -0.3(3) . . . . ?
C20 C47 C24 C23 -1.3(3) . . . . ?
C20 C47 C24 C25 -178.5(2) . . . . ?
C21 C22 C23 C24 0.1(4) . . . . ?
C22 C23 C24 C25 177.9(3) . . . . ?
C22 C23 C24 C47 0.7(4) . . . . ?
C23 C24 C25 C26 38.5(3) . . . . ?
C23 C24 C47 O78 179.0(2) . . . . ?
C24 C25 C26 C27 69.9(2) . . . . ?
C24 C25 C26 C69 -109.0(2) . . . . ?
C25 C26 C27 C28 179.3(2) . . . . ?
C25 C26 C27 O70 -4.9(3) . . . . ?
C25 C26 C69 C68 179.3(2) . . . . ?
C26 C27 C28 C29 -176.4(2) . . . . ?
C26 C27 C28 C67 1.6(3) . . . . ?
C26 C27 O70 C71 66.8(3) . . . . ?
C26 C69 C68 C67 1.2(3) . . . . ?
C27 C28 C29 C30 -84.2(2) . . . . ?
C27 C28 C67 C68 0.1(3) . . . . ?
C27 O70 C71 C72 118.8(2) . . . . ?
C28 C29 C30 C31 158.1(2) . . . . ?
C28 C29 C30 C61 -24.0(3) . . . . ?
C28 C67 C68 C69 -1.5(3) . . . . ?
C29 C30 C31 C32 179.9(2) . . . . ?
C29 C30 C31 O62 0.1(2) . . . . ?
C29 C30 C61 C60 -178.0(3) . . . . ?
C30 C31 C32 C33 -178.7(2) . . . . ?
C30 C31 C32 C59 -2.1(3) . . . . ?
C30 C61 C60 C59 -1.3(3) . . . . ?
C31 C32 C33 C34 -145.7(2) . . . . ?
C31 C32 C59 C60 0.6(3) . . . . ?
C32 C33 C34 C35 66.8(2) . . . . ?
C32 C33 C34 C36 -114.2(2) . . . . ?
C32 C59 C60 C61 1.1(3) . . . . ?
C33 C34 C35 O39 -2.5(2) . . . . ?
C33 C34 C36 C37 -179.7(2) . . . . ?
C34 C35 O39 C40 70.2(2) . . . . ?
C34 C36 C37 C38 -0.1(3) . . . . ?
C35 O39 C40 C41 112.34(19) . . . . ?
C40 C41 N42 C43 -179.5(2) . . . . ?
C40 C41 N42 C46 -1.5(3) . . . . ?
C40 C41 N45 C44 179.5(2) . . . . ?
C40 C41 N45 Zn1 -2.9(3) . . . . ?
C41 N42 C43 C44 0.0(2) . . . . ?
C41 N45 C44 C43 -0.1(2) . . . . ?
C43 C44 N45 Zn1 -177.73(15) . . . . ?
C52 C53 N54 C55 174.8(3) . . . . ?
C52 C53 N54 C58 -8.1(4) . . . . ?
C52 C53 N57 C56 -174.8(3) . . . . ?
C52 C53 N57 Zn1 11.0(3) . . . . ?
C53 N54 C55 C56 0.2(2) . . . . ?
C53 N57 C56 C55 -0.2(2) . . . . ?
C55 C56 N57 Zn1 174.14(16) . . . . ?
C71 C72 N73 C74 -179.9(2) . . . . ?
C71 C72 N73 C77 -3.3(3) . . . . ?
C71 C72 N76 C75 -179.8(2) . . . . ?
C71 C72 N76 Zn1 -0.7(3) . . . . ?
C72 N73 C74 C75 -0.4(2) . . . . ?
C72 N76 C75 C74 -0.3(2) . . . . ?
C74 C75 N76 Zn1 -179.47(14) . . . . ?

loop_
_smtbx_masks_void_nr
_smtbx_masks_void_average_x
_smtbx_masks_void_average_y
_smtbx_masks_void_average_z
_smtbx_masks_void_volume
_smtbx_masks_void_count_electrons
_smtbx_masks_void_content
1 -0.150 0.216 0.322 183.2 49.7 ?
2 0.150 -0.216 0.678 183.2 49.2 ?
3 0.361 0.113 0.964 9.2 0.0 ?
4 0.639 0.887 0.036 9.2 0.0 ?
